data_4029164
loop_
_publ_author_name
'Basu, Arghya'
'Das, Gopal'

_publ_section_title
;
 A C3v-Symmetric Tripodal Urea Receptor for Anions and Ion Pairs:
 Formation of Dimeric Capsular Assemblies of the Receptor during Anion and
 Ion Pair Coordination.
;
_journal_issue 6
_journal_name_full 'The Journal of organic chemistry'
_journal_page_first 2647
_journal_page_last 2656
_journal_paper_doi 10.1021/jo500102e
_journal_volume 79
_journal_year 2014
_chemical_formula_sum 'C51 H58 N12 O15'
_chemical_formula_weight 1079.09
_chemical_name_systematic
; 
 ? 
;
_space_group_IT_number 2
_symmetry_cell_setting triclinic
_symmetry_space_group_name_Hall '-P 1'
_symmetry_space_group_name_H-M 'P -1'
_atom_sites_solution_hydrogens geom
_atom_sites_solution_primary direct
_atom_sites_solution_secondary difmap
_audit_creation_method SHELXL-97
_cell_angle_alpha 84.217(3)
_cell_angle_beta 82.467(3)
_cell_angle_gamma 87.202(3)
_cell_formula_units_Z 4
_cell_length_a 12.8085(4)
_cell_length_b 15.4038(5)
_cell_length_c 28.8727(12)
_cell_measurement_temperature 298(2)
_cell_volume 5615.0(3)
_computing_cell_refinement 'Bruker SMART'
_computing_data_collection 'Bruker SMART'
_computing_data_reduction 'Bruker SAINT'
_computing_molecular_graphics 'Bruker SHELXTL'
_computing_publication_material 'Bruker SHELXTL'
_computing_structure_refinement 'SHELXL-97 (Sheldrick, 1997)'
_computing_structure_solution 'SHELXS-97 (Sheldrick, 1990)'
_diffrn_ambient_temperature 298(2)
_diffrn_measured_fraction_theta_full 0.976
_diffrn_measured_fraction_theta_max 0.976
_diffrn_measurement_device_type 'CCD area detector'
_diffrn_measurement_method 'phi and omega scans'
_diffrn_radiation_monochromator graphite
_diffrn_radiation_source 'fine-focus sealed tube'
_diffrn_radiation_type MoK\a
_diffrn_radiation_wavelength 0.71073
_diffrn_reflns_av_R_equivalents 0.0386
_diffrn_reflns_av_sigmaI/netI 0.0825
_diffrn_reflns_limit_h_max 16
_diffrn_reflns_limit_h_min -17
_diffrn_reflns_limit_k_max 16
_diffrn_reflns_limit_k_min -20
_diffrn_reflns_limit_l_max 37
_diffrn_reflns_limit_l_min -38
_diffrn_reflns_number 52642
_diffrn_reflns_theta_full 28.79
_diffrn_reflns_theta_max 28.79
_diffrn_reflns_theta_min 2.90
_exptl_absorpt_coefficient_mu 0.096
_exptl_absorpt_correction_T_max 0.980
_exptl_absorpt_correction_T_min 0.977
_exptl_absorpt_correction_type multi-scan
_exptl_absorpt_process_details SADBAS
_exptl_crystal_colour yellow
_exptl_crystal_density_diffrn 1.276
_exptl_crystal_density_method 'not measured'
_exptl_crystal_description block
_exptl_crystal_F_000 2272
_exptl_crystal_size_max 0.24
_exptl_crystal_size_mid 0.22
_exptl_crystal_size_min 0.21
_platon_squeeze_details
;
;
_refine_diff_density_max 0.501
_refine_diff_density_min -0.271
_refine_diff_density_rms 0.045
_refine_ls_extinction_method none
_refine_ls_goodness_of_fit_ref 0.934
_refine_ls_hydrogen_treatment mixed
_refine_ls_matrix_type full
_refine_ls_number_parameters 1465
_refine_ls_number_reflns 28571
_refine_ls_number_restraints 7
_refine_ls_restrained_S_all 3.599
_refine_ls_R_factor_all 0.1705
_refine_ls_R_factor_gt 0.0762
_refine_ls_shift/su_max 0.004
_refine_ls_shift/su_mean 0.000
_refine_ls_structure_factor_coef Fsqd
_refine_ls_weighting_details 'calc w=1/[\s^2^(Fo^2^)+(0.1121P)^2^+0.0000P] where P=(Fo^2^+2Fc^2^)/3'
_refine_ls_weighting_scheme calc
_refine_ls_wR_factor_gt 0.2042
_refine_ls_wR_factor_ref 0.2479
_reflns_number_gt 18021
_reflns_number_total 28571
_reflns_threshold_expression >2sigma(I)
_cod_data_source_file jo500102e_si_002.cif
_cod_data_source_block L
_cod_depositor_comments
;
The following automatic conversions were performed:

'_symmetry_cell_setting' value 'Triclinic' changed to 'triclinic'
according to
/usr/data/users/saulius/crontab/automatic-downloads/current/ACS/lib/dictionaries/cif_core.dic
dictionary named 'cif_core.dic' version 2.4.2 from 2011-04-26.

Automatic conversion script
Id: cif_fix_values 2281 2013-09-26 08:29:07Z andrius 
;
_cod_database_code 4029164

loop_
_symmetry_equiv_pos_as_xyz
'x, y, z'
'-x, -y, -z'

loop_
_atom_site_label
_atom_site_type_symbol
_atom_site_fract_x
_atom_site_fract_y
_atom_site_fract_z
_atom_site_U_iso_or_equiv
_atom_site_adp_type
_atom_site_occupancy
_atom_site_symmetry_multiplicity
_atom_site_calc_flag
_atom_site_refinement_flags
O18 O 1.0620(7) -0.4633(5) 0.8817(3) 0.075(3) Uani 1 1 d .
O17 O 0.8413(6) -0.0798(5) 0.8382(3) 0.073(3) Uani 1 1 d .
O10 O 0.1072(7) -0.1776(6) 0.4286(3) 0.083(3) Uani 1 1 d .
O30 O 0.0311(8) 0.7832(7) 0.1819(4) 0.080(3) Uani 1 1 d D
N11 N 0.7755(7) 0.1470(6) 0.7988(3) 0.055(2) Uani 1 1 d .
O13 O 0.6168(7) 0.3264(6) 0.7815(4) 0.100(4) Uani 1 1 d .
O14 O 0.4073(7) 0.6664(6) 0.6781(4) 0.085(3) Uani 1 1 d .
O6 O 0.6999(7) -0.3106(6) 0.2470(4) 0.080(3) Uani 1 1 d .
O2 O 0.0631(8) 0.8148(6) 0.0868(3) 0.087(3) Uani 1 1 d .
O22 O 1.1311(7) 0.5496(7) 0.5745(4) 0.100(4) Uani 1 1 d .
O9 O 0.3511(7) 0.1263(6) 0.2915(4) 0.086(3) Uani 1 1 d .
O5 O 0.5298(7) 0.0821(6) 0.1775(4) 0.083(3) Uani 1 1 d .
O1 O 0.2829(7) 0.4485(5) 0.1378(4) 0.083(3) Uani 1 1 d .
N1 N 0.4504(8) 0.2793(6) 0.1905(4) 0.060(3) Uani 1 1 d .
O29 O 0.3641(8) 0.6454(7) 0.7854(4) 0.089(3) Uani 1 1 d D
N15 N 1.1452(8) -0.3504(6) 0.8363(4) 0.065(3) Uani 1 1 d .
H15N H 1.2046 -0.3373 0.8201 0.077 Uiso 1 1 calc R
N16 N 1.2323(7) -0.4813(6) 0.8476(4) 0.065(3) Uani 1 1 d .
H16N H 1.2818 -0.4540 0.8297 0.078 Uiso 1 1 calc R
N6 N -0.0702(7) -0.1767(6) 0.4299(4) 0.066(3) Uani 1 1 d .
H6N H -0.1216 -0.1467 0.4191 0.079 Uiso 1 1 calc R
O26 O 0.3611(9) 0.9047(7) 0.9915(5) 0.114(4) Uani 1 1 d .
N9 N 0.8763(8) -0.3372(7) 0.2252(4) 0.062(3) Uani 1 1 d .
N8 N 0.8061(8) -0.2016(6) 0.2110(4) 0.069(3) Uani 1 1 d .
H8N H 0.8715 -0.1904 0.2031 0.083 Uiso 1 1 calc R
O21 O 0.8763(8) 0.2584(6) 0.7160(3) 0.091(3) Uani 1 1 d .
O11 O -0.1443(9) -0.5228(8) 0.5627(5) 0.133(5) Uani 1 1 d .
N12 N 0.5821(8) 0.6303(7) 0.6630(4) 0.074(3) Uani 1 1 d .
H12N H 0.6397 0.6461 0.6462 0.089 Uiso 1 1 calc R
N5 N 0.0221(8) -0.0681(7) 0.3876(4) 0.068(3) Uani 1 1 d .
N24 N 0.5701(9) 0.3133(7) 0.6344(4) 0.076(3) Uani 1 1 d .
N3 N 0.1566(9) 0.9201(7) 0.0400(4) 0.070(3) Uani 1 1 d .
N2 N 0.2250(9) 0.7811(7) 0.0483(4) 0.070(3) Uani 1 1 d .
N13 N 0.5146(8) 0.7494(7) 0.6235(4) 0.073(3) Uani 1 1 d .
H13N H 0.5802 0.7582 0.6144 0.087 Uiso 1 1 calc R
O15 O 0.2914(10) 1.0488(7) 0.5062(5) 0.124(5) Uani 1 1 d .
O25 O 0.7343(8) 0.7445(7) 0.6076(5) 0.113(4) Uani 1 1 d .
O16 O 0.1584(10) 0.9726(8) 0.5318(5) 0.140(5) Uani 1 1 d .
N18 N 1.2111(9) 0.4312(8) 0.6103(4) 0.070(3) Uani 1 1 d .
O23 O 1.5454(9) 0.8357(8) 0.4414(5) 0.129(5) Uani 1 1 d .
O12 O -0.3007(9) -0.4731(8) 0.5604(6) 0.143(6) Uani 1 1 d .
O28 O 0.4336(8) 0.3932(7) 0.6077(5) 0.118(4) Uani 1 1 d .
O24 O 1.3874(9) 0.8821(7) 0.4350(4) 0.121(5) Uani 1 1 d .
N19 N 1.3098(9) 0.5319(8) 0.5643(4) 0.076(4) Uani 1 1 d .
C66 C 1.0660(9) -0.2835(7) 0.8374(4) 0.055(3) Uani 1 1 d .
O19 O 1.4445(11) -0.8457(7) 0.8998(4) 0.117(4) Uani 1 1 d .
C63 C 0.9200(9) -0.1444(8) 0.8361(4) 0.061(3) Uani 1 1 d .
C36 C 0.1073(9) -0.0189(7) 0.3647(4) 0.057(3) Uani 1 1 d .
C69 C 1.1390(10) -0.4337(8) 0.8577(4) 0.058(3) Uani 1 1 d .
C24 C 0.7853(10) -0.2852(8) 0.2293(4) 0.057(3) Uani 1 1 d .
N22 N 0.5256(9) 0.9110(7) 0.9529(4) 0.078(3) Uani 1 1 d .
C39 C 0.0273(9) -0.1432(8) 0.4162(4) 0.058(3) Uani 1 1 d .
O7 O 1.0438(13) -0.7196(8) 0.2704(5) 0.132(5) Uani 1 1 d .
C55 C 0.4440(10) 0.8075(8) 0.6026(4) 0.062(3) Uani 1 1 d .
C61 C 0.7687(9) 0.0604(7) 0.8254(4) 0.062(3) Uani 1 1 d .
H61B H 0.7079 0.0317 0.8182 0.074 Uiso 1 1 calc R
H61A H 0.7584 0.0675 0.8587 0.074 Uiso 1 1 calc R
C67 C 0.9652(9) -0.2930(8) 0.8617(5) 0.066(3) Uani 1 1 d .
H67 H 0.9462 -0.3459 0.8784 0.079 Uiso 1 1 calc R
C31 C 0.4352(9) 0.2300(8) 0.2368(5) 0.064(3) Uani 1 1 d .
H31A H 0.4372 0.2708 0.2602 0.076 Uiso 1 1 calc RD
H31B H 0.4949 0.1893 0.2391 0.076 Uiso 1 1 calc R
O27 O 0.1881(9) 1.0588(9) 0.6348(5) 0.130(5) Uani 1 1 d .
N21 N 0.8991(10) 0.7886(9) 0.5836(4) 0.086(4) Uani 1 1 d .
C40 C -0.0984(9) -0.2517(8) 0.4584(4) 0.056(3) Uani 1 1 d .
O20 O 1.2831(11) -0.8754(7) 0.9246(5) 0.117(4) Uani 1 1 d .
C68 C 0.8940(9) -0.2234(8) 0.8605(5) 0.068(4) Uani 1 1 d .
H68 H 0.8266 -0.2298 0.8767 0.081 Uiso 1 1 calc R
C70 C 1.2557(9) -0.5672(7) 0.8627(4) 0.057(3) Uani 1 1 d .
N14 N 0.2523(11) 0.9864(8) 0.5293(5) 0.090(4) Uani 1 1 d .
C21 C 0.7336(9) -0.1317(8) 0.2035(4) 0.058(3) Uani 1 1 d .
C62 C 0.8659(9) 0.0036(7) 0.8144(5) 0.065(3) Uani 1 1 d .
H62B H 0.8817 0.0000 0.7809 0.077 Uiso 1 1 calc R
H62A H 0.9261 0.0265 0.8257 0.077 Uiso 1 1 calc R
N23 N 0.3101(10) 0.9885(9) 0.6762(4) 0.084(4) Uani 1 1 d .
N7 N -0.2061(11) -0.4684(8) 0.5492(5) 0.090(4) Uani 1 1 d .
C51 C 0.5886(9) 0.5548(7) 0.6948(4) 0.059(3) Uani 1 1 d .
C85 C 1.3390(10) 0.6058(8) 0.5356(5) 0.065(3) Uani 1 1 d .
C65 C 1.0916(10) -0.2045(8) 0.8131(5) 0.066(3) Uani 1 1 d .
H65 H 1.1590 -0.1976 0.7971 0.079 Uiso 1 1 calc R
C37 C 0.2080(10) -0.0282(8) 0.3764(5) 0.068(4) Uani 1 1 d .
H37 H 0.2231 -0.0678 0.4014 0.082 Uiso 1 1 calc R
C48 C 0.6124(10) 0.4043(8) 0.7543(5) 0.069(4) Uani 1 1 d .
N20 N 1.4506(12) 0.8280(8) 0.4501(5) 0.088(4) Uani 1 1 d .
C9 C 0.1426(11) 0.8363(8) 0.0605(5) 0.066(3) Uani 1 1 d .
C34 C 0.1660(10) 0.0905(8) 0.3028(5) 0.067(4) Uani 1 1 d .
H34 H 0.1511 0.1304 0.2780 0.080 Uiso 1 1 calc R
C45 C -0.0278(9) -0.3132(8) 0.4756(5) 0.064(3) Uani 1 1 d .
H1G H 0.0442 -0.3063 0.4673 0.076 Uiso 1 1 calc R
C35 C 0.0873(10) 0.0419(8) 0.3279(5) 0.068(4) Uani 1 1 d .
H35 H 0.0191 0.0498 0.3201 0.082 Uiso 1 1 calc R
C25 C 0.8897(10) -0.4250(8) 0.2407(4) 0.059(3) Uani 1 1 d .
C10 C 0.0869(11) 0.9928(9) 0.0456(4) 0.065(3) Uani 1 1 d .
C33 C 0.2664(9) 0.0804(7) 0.3142(5) 0.063(3) Uani 1 1 d .
C44 C -0.0626(10) -0.3840(8) 0.5049(5) 0.066(3) Uani 1 1 d .
H44 H -0.0142 -0.4249 0.5164 0.079 Uiso 1 1 calc R
C47 C 0.7082(10) 0.3005(8) 0.8015(5) 0.069(4) Uani 1 1 d .
H47A H 0.7169 0.3370 0.8261 0.083 Uiso 1 1 calc R
H47B H 0.7695 0.3058 0.7780 0.083 Uiso 1 1 calc R
C3 C 0.2739(10) 0.5291(8) 0.1135(5) 0.066(3) Uani 1 1 d .
C1 C 0.3574(10) 0.3370(8) 0.1842(5) 0.073(4) Uani 1 1 d .
H1B H 0.3296 0.3579 0.2141 0.088 Uiso 1 1 calc R
H1A H 0.3034 0.3036 0.1742 0.088 Uiso 1 1 calc R
C22 C 0.6248(10) -0.1362(8) 0.2143(5) 0.073(4) Uani 1 1 d .
H22 H 0.5953 -0.1882 0.2279 0.088 Uiso 1 1 calc R
O4 O -0.1986(13) 1.2131(9) 0.0752(6) 0.137(5) Uani 1 1 d .
O8 O 0.8847(13) -0.7350(8) 0.3014(6) 0.135(5) Uani 1 1 d .
C81 C 1.1244(10) 0.3865(8) 0.6349(4) 0.062(3) Uani 1 1 d .
C64 C 1.0191(10) -0.1351(8) 0.8120(5) 0.068(4) Uani 1 1 d .
H64 H 1.0375 -0.0823 0.7951 0.082 Uiso 1 1 calc R
C75 C 1.1820(11) -0.6253(8) 0.8850(5) 0.070(4) Uani 1 1 d .
H75 H 1.1115 -0.6073 0.8906 0.084 Uiso 1 1 calc R
C6 C 0.2385(10) 0.6946(8) 0.0697(4) 0.064(3) Uani 1 1 d .
C58 C 0.3177(11) 0.9249(8) 0.5552(5) 0.069(4) Uani 1 1 d .
C4 C 0.3584(10) 0.5789(9) 0.0938(5) 0.077(4) Uani 1 1 d .
H4 H 0.4271 0.5570 0.0948 0.092 Uiso 1 1 calc R
C84 C 1.2097(10) 0.5074(9) 0.5828(5) 0.066(3) Uani 1 1 d .
C89 C 1.3047(10) 0.7369(8) 0.4867(5) 0.068(4) Uani 1 1 d .
H89 H 1.2573 0.7754 0.4727 0.082 Uiso 1 1 calc R
C76 C 0.7657(10) 0.1433(8) 0.7491(4) 0.062(3) Uani 1 1 d .
H76B H 0.7079 0.1821 0.7406 0.075 Uiso 1 1 calc R
H76A H 0.7492 0.0844 0.7441 0.075 Uiso 1 1 calc R
C43 C -0.1673(10) -0.3952(8) 0.5171(5) 0.065(3) Uani 1 1 d .
N17 N 1.3494(13) -0.8249(8) 0.9059(5) 0.088(4) Uani 1 1 d .
C5 C 0.3395(11) 0.6622(8) 0.0722(5) 0.074(4) Uani 1 1 d .
H5 H 0.3960 0.6963 0.0594 0.089 Uiso 1 1 calc R
C90 C 1.2693(10) 0.6649(9) 0.5145(5) 0.071(4) Uani 1 1 d .
H90 H 1.1975 0.6550 0.5195 0.085 Uiso 1 1 calc R
C54 C 0.4942(11) 0.6809(9) 0.6563(5) 0.068(4) Uani 1 1 d .
O3 O -0.0758(12) 1.2877(9) 0.0322(6) 0.139(5) Uani 1 1 d .
C18 C 0.6011(11) 0.0141(8) 0.1845(5) 0.066(3) Uani 1 1 d .
C2 C 0.3816(10) 0.4150(8) 0.1482(5) 0.077(4) Uani 1 1 d .
H2B H 0.4189 0.4583 0.1611 0.092 Uiso 1 1 calc R
H2A H 0.4242 0.3969 0.1202 0.092 Uiso 1 1 calc R
C46 C 0.6972(11) 0.2068(8) 0.8216(5) 0.076(4) Uani 1 1 d .
H46A H 0.7039 0.2027 0.8548 0.091 Uiso 1 1 calc R
H46B H 0.6273 0.1885 0.8184 0.091 Uiso 1 1 calc R
C8 C 0.1734(10) 0.5605(8) 0.1091(5) 0.069(4) Uani 1 1 d .
H8 H 0.1167 0.5259 0.1211 0.083 Uiso 1 1 calc R
C23 C 0.5608(10) -0.0637(8) 0.2050(5) 0.075(4) Uani 1 1 d .
H23 H 0.4883 -0.0676 0.2127 0.091 Uiso 1 1 calc R
C53 C 0.6956(10) 0.4585(8) 0.7417(5) 0.072(4) Uani 1 1 d .
H53 H 0.7597 0.4449 0.7530 0.086 Uiso 1 1 calc R
C49 C 0.5179(10) 0.4254(8) 0.7378(5) 0.074(4) Uani 1 1 d .
H49 H 0.4614 0.3891 0.7467 0.088 Uiso 1 1 calc R
C19 C 0.7081(11) 0.0195(8) 0.1733(5) 0.073(4) Uani 1 1 d .
H19 H 0.7370 0.0714 0.1591 0.087 Uiso 1 1 calc R
C82 C 1.0233(10) 0.4232(10) 0.6410(5) 0.077(4) Uani 1 1 d .
H82 H 1.0100 0.4791 0.6270 0.093 Uiso 1 1 calc R
C52 C 0.6827(10) 0.5341(8) 0.7118(5) 0.070(4) Uani 1 1 d .
H52 H 0.7387 0.5710 0.7033 0.084 Uiso 1 1 calc R
C56 C 0.3367(10) 0.7954(8) 0.6061(5) 0.073(4) Uani 1 1 d .
H56 H 0.3072 0.7478 0.6248 0.087 Uiso 1 1 calc R
C38 C 0.2862(10) 0.0210(8) 0.3513(5) 0.076(4) Uani 1 1 d .
H38 H 0.3542 0.0141 0.3594 0.091 Uiso 1 1 calc R
C26 C 0.8128(10) -0.4756(8) 0.2673(5) 0.069(4) Uani 1 1 d .
H26 H 0.7463 -0.4510 0.2761 0.083 Uiso 1 1 calc R
C73 C 1.3167(11) -0.7362(8) 0.8904(5) 0.067(4) Uani 1 1 d .
C74 C 1.2129(11) -0.7100(9) 0.8989(5) 0.075(4) Uani 1 1 d .
H74 H 1.1635 -0.7491 0.9140 0.090 Uiso 1 1 calc R
C32 C 0.3374(10) 0.1799(9) 0.2498(5) 0.077(4) Uani 1 1 d .
H32A H 0.2765 0.2193 0.2550 0.092 Uiso 1 1 calc RD
H32B H 0.3270 0.1444 0.2250 0.092 Uiso 1 1 calc R
C7 C 0.1549(10) 0.6424(8) 0.0873(5) 0.069(4) Uani 1 1 d .
H7 H 0.0862 0.6626 0.0844 0.083 Uiso 1 1 calc R
C50 C 0.5064(10) 0.4998(8) 0.7081(5) 0.070(4) Uani 1 1 d .
H50 H 0.4421 0.5132 0.6969 0.084 Uiso 1 1 calc R
C42 C -0.2380(11) -0.3365(10) 0.4993(6) 0.093(5) Uani 1 1 d .
H42 H -0.3098 -0.3452 0.5069 0.112 Uiso 1 1 calc R
C88 C 1.4089(11) 0.7522(8) 0.4794(5) 0.073(4) Uani 1 1 d .
C78 C 0.9608(11) 0.2967(10) 0.6863(5) 0.071(4) Uani 1 1 d .
C20 C 0.7735(10) -0.0535(8) 0.1832(5) 0.074(4) Uani 1 1 d .
H20 H 0.8461 -0.0492 0.1758 0.089 Uiso 1 1 calc R
C57 C 0.2743(11) 0.8532(9) 0.5823(5) 0.076(4) Uani 1 1 d .
H57 H 0.2025 0.8444 0.5842 0.092 Uiso 1 1 calc R
C80 C 1.1428(11) 0.3034(9) 0.6541(5) 0.077(4) Uani 1 1 d .
H80 H 1.2102 0.2776 0.6498 0.092 Uiso 1 1 calc R
C72 C 1.3913(11) -0.6811(9) 0.8673(5) 0.075(4) Uani 1 1 d .
H72 H 1.4613 -0.7002 0.8612 0.090 Uiso 1 1 calc R
C60 C 0.4855(10) 0.8810(9) 0.5758(5) 0.076(4) Uani 1 1 d .
H60 H 0.5572 0.8903 0.5737 0.091 Uiso 1 1 calc R
C77 C 0.8677(14) 0.1696(9) 0.7169(5) 0.094(5) Uani 1 1 d .
H77A H 0.9283 0.1395 0.7289 0.113 Uiso 1 1 calc R
H77B H 0.8648 0.1537 0.6855 0.113 Uiso 1 1 calc R
C28 C 0.9319(14) -0.5987(9) 0.2673(5) 0.078(4) Uani 1 1 d .
C59 C 0.4232(11) 0.9393(8) 0.5527(5) 0.078(4) Uani 1 1 d .
H59 H 0.4517 0.9887 0.5354 0.094 Uiso 1 1 calc R
C71 C 1.3603(10) -0.5970(8) 0.8533(5) 0.072(4) Uani 1 1 d .
H71 H 1.4100 -0.5591 0.8372 0.086 Uiso 1 1 calc R
C30 C 0.9883(10) -0.4633(9) 0.2276(5) 0.071(4) Uani 1 1 d .
H30 H 1.0405 -0.4302 0.2096 0.085 Uiso 1 1 calc R
C27 C 0.8342(12) -0.5618(9) 0.2807(5) 0.077(4) Uani 1 1 d .
H27 H 0.7827 -0.5953 0.2989 0.093 Uiso 1 1 calc R
C41 C -0.2047(10) -0.2657(9) 0.4706(6) 0.090(5) Uani 1 1 d .
H41 H -0.2540 -0.2258 0.4590 0.108 Uiso 1 1 calc R
C16 C 0.4751(12) 0.2256(9) 0.1510(5) 0.081(4) Uani 1 1 d .
H16B H 0.4884 0.2642 0.1223 0.098 Uiso 1 1 calc R
H16A H 0.4135 0.1928 0.1486 0.098 Uiso 1 1 calc R
C93 C 0.7968(12) 0.7941(11) 0.5844(6) 0.089(5) Uani 1 1 d .
C79 C 1.0594(13) 0.2569(9) 0.6804(5) 0.083(4) Uani 1 1 d .
H79 H 1.0708 0.2001 0.6936 0.100 Uiso 1 1 calc R
C15 C -0.0124(12) 0.9898(9) 0.0700(5) 0.078(4) Uani 1 1 d .
H15 H -0.0365 0.9373 0.0854 0.094 Uiso 1 1 calc R
C17 C 0.5680(11) 0.1622(8) 0.1538(5) 0.080(4) Uani 1 1 d .
H17A H 0.6019 0.1529 0.1226 0.096 Uiso 1 1 calc R
H17B H 0.6191 0.1851 0.1709 0.096 Uiso 1 1 calc R
C87 C 1.4802(11) 0.6946(10) 0.4996(6) 0.103(6) Uani 1 1 d .
H87 H 1.5518 0.7056 0.4944 0.123 Uiso 1 1 calc R
C83 C 0.9435(11) 0.3791(10) 0.6669(5) 0.079(4) Uani 1 1 d .
H83 H 0.8765 0.4055 0.6715 0.095 Uiso 1 1 calc R
C86 C 1.4462(10) 0.6229(10) 0.5268(6) 0.095(5) Uani 1 1 d .
H86 H 1.4947 0.5842 0.5399 0.114 Uiso 1 1 calc R
C102 C 0.5277(13) 0.3796(10) 0.6095(6) 0.088(5) Uani 1 1 d .
C11 C 0.1216(12) 1.0725(9) 0.0238(5) 0.084(4) Uani 1 1 d .
H11 H 0.1890 1.0758 0.0074 0.100 Uiso 1 1 calc R
N4 N -0.1100(16) 1.2203(11) 0.0530(6) 0.108(5) Uani 1 1 d .
C13 C -0.0401(14) 1.1410(10) 0.0502(6) 0.084(4) Uani 1 1 d .
N10 N 0.9546(16) -0.6907(10) 0.2808(6) 0.101(5) Uani 1 1 d .
C29 C 1.0090(12) -0.5500(10) 0.2410(5) 0.082(4) Uani 1 1 d .
H29 H 1.0751 -0.5754 0.2324 0.098 Uiso 1 1 calc R
C12 C 0.0575(14) 1.1467(10) 0.0262(6) 0.092(5) Uani 1 1 d .
H12 H 0.0811 1.1999 0.0114 0.111 Uiso 1 1 calc R
C100 C 0.6843(12) 0.3061(11) 0.6349(6) 0.102(5) Uani 1 1 d .
H36A H 0.7167 0.3543 0.6156 0.153 Uiso 1 1 calc R
H36B H 0.7112 0.2523 0.6230 0.153 Uiso 1 1 calc R
H36C H 0.6999 0.3069 0.6665 0.153 Uiso 1 1 calc R
C95 C 0.5611(16) 0.8325(13) 0.9779(7) 0.139(8) Uani 1 1 d .
H95B H 0.5608 0.8417 1.0103 0.208 Uiso 1 1 calc R
H95A H 0.6314 0.8169 0.9647 0.208 Uiso 1 1 calc R
H95C H 0.5151 0.7863 0.9755 0.208 Uiso 1 1 calc R
C94 C 0.5990(12) 0.9603(11) 0.9183(6) 0.102(5) Uani 1 1 d .
H94A H 0.5604 1.0030 0.9001 0.154 Uiso 1 1 calc R
H94C H 0.6381 0.9213 0.8980 0.154 Uiso 1 1 calc R
H94B H 0.6468 0.9893 0.9341 0.154 Uiso 1 1 calc R
C96 C 0.4267(14) 0.9406(10) 0.9624(7) 0.091(5) Uani 1 1 d .
C14 C -0.0762(13) 1.0635(11) 0.0718(5) 0.090(5) Uani 1 1 d .
H14 H -0.1441 1.0606 0.0877 0.108 Uiso 1 1 calc R
C91 C 0.9666(14) 0.8545(13) 0.5549(7) 0.132(7) Uani 1 1 d .
H91C H 0.9235 0.8960 0.5381 0.198 Uiso 1 1 calc R
H91B H 1.0163 0.8261 0.5330 0.198 Uiso 1 1 calc R
H91A H 1.0038 0.8842 0.5750 0.198 Uiso 1 1 calc R
C101 C 0.5072(14) 0.2508(10) 0.6637(7) 0.114(6) Uani 1 1 d .
H3B1 H 0.4341 0.2676 0.6635 0.171 Uiso 1 1 calc R
H3B2 H 0.5247 0.2482 0.6952 0.171 Uiso 1 1 calc R
H3B3 H 0.5205 0.1945 0.6522 0.171 Uiso 1 1 calc R
C99 C 0.2811(17) 1.0480(12) 0.6439(7) 0.121(6) Uani 1 1 d .
H99 H 0.3321 1.0839 0.6271 0.145 Uiso 1 1 calc R
C92 C 0.9472(17) 0.7215(15) 0.6113(7) 0.160(10) Uani 1 1 d .
H92B H 0.9676 0.7448 0.6383 0.240 Uiso 1 1 calc R
H92C H 1.0084 0.6981 0.5932 0.240 Uiso 1 1 calc R
H92A H 0.8983 0.6761 0.6214 0.240 Uiso 1 1 calc R
C97 C 0.4170(17) 0.9765(19) 0.6838(9) 0.190(13) Uani 1 1 d .
H97B H 0.4611 1.0027 0.6570 0.286 Uiso 1 1 calc R
H97C H 0.4347 0.9152 0.6882 0.286 Uiso 1 1 calc R
H97A H 0.4278 1.0036 0.7112 0.286 Uiso 1 1 calc R
C98 C 0.235(2) 0.9360(17) 0.7022(9) 0.184(11) Uani 1 1 d .
H98A H 0.2015 0.9655 0.7282 0.275 Uiso 1 1 calc R
H98B H 0.2681 0.8823 0.7136 0.275 Uiso 1 1 calc R
H98C H 0.1832 0.9238 0.6827 0.275 Uiso 1 1 calc R
H9N H 0.939(10) -0.306(8) 0.210(5) 0.08(4) Uiso 1 1 d .
H3N H 0.222(11) 0.929(8) 0.019(5) 0.09(4) Uiso 1 1 d .
H2N H 0.282(10) 0.812(8) 0.030(5) 0.08(4) Uiso 1 1 d .
H5N H -0.042(10) -0.052(8) 0.373(4) 0.08(4) Uiso 1 1 d .
H18N H 1.272(9) 0.405(7) 0.612(4) 0.06(3) Uiso 1 1 d .
H19N H 1.356(10) 0.502(8) 0.575(4) 0.07(4) Uiso 1 1 d .
H96 H 0.418(12) 0.999(11) 0.942(6) 0.13(6) Uiso 1 1 d .
H93 H 0.775(11) 0.853(9) 0.563(5) 0.10(4) Uiso 1 1 d .
H102 H 0.582(12) 0.420(10) 0.593(6) 0.11(5) Uiso 1 1 d .
H29Q H 0.430(11) 0.64(2) 0.794(12) 0.29(16) Uiso 1 1 d D
H29P H 0.34(3) 0.66(3) 0.755(6) 0.4(2) Uiso 1 1 d D
H30Q H 0.029(12) 0.799(10) 0.151(3) 0.12(6) Uiso 1 1 d D
H30P H 0.069(12) 0.820(9) 0.194(6) 0.13(7) Uiso 1 1 d D

loop_
_atom_site_aniso_label
_atom_site_aniso_U_11
_atom_site_aniso_U_22
_atom_site_aniso_U_33
_atom_site_aniso_U_23
_atom_site_aniso_U_13
_atom_site_aniso_U_12
O18 0.056(5) 0.071(6) 0.087(7) 0.015(5) 0.010(5) -0.001(4)
O17 0.061(5) 0.054(5) 0.094(7) 0.023(5) 0.004(5) 0.001(4)
O10 0.053(5) 0.077(6) 0.111(8) 0.033(5) -0.017(5) -0.006(4)
O30 0.061(6) 0.104(8) 0.073(8) 0.000(6) -0.002(5) -0.026(5)
N11 0.052(6) 0.049(5) 0.058(7) 0.010(5) 0.002(5) -0.003(4)
O13 0.065(6) 0.085(7) 0.142(10) 0.049(7) -0.021(6) -0.019(5)
O14 0.060(6) 0.091(7) 0.093(7) 0.025(6) 0.005(5) -0.004(5)
O6 0.054(5) 0.072(6) 0.109(8) 0.010(5) 0.001(5) -0.012(4)
O2 0.079(7) 0.084(6) 0.082(7) 0.028(5) 0.016(5) 0.004(5)
O22 0.054(6) 0.110(8) 0.124(9) 0.040(7) -0.006(6) 0.001(5)
O9 0.061(6) 0.082(6) 0.106(8) 0.041(6) -0.015(5) -0.016(5)
O5 0.073(6) 0.060(6) 0.115(8) -0.006(5) -0.013(6) 0.007(5)
O1 0.071(6) 0.061(5) 0.114(8) 0.025(5) -0.020(6) -0.009(4)
N1 0.067(6) 0.052(6) 0.060(7) 0.003(5) -0.006(5) -0.004(5)
O29 0.069(7) 0.094(7) 0.098(8) -0.005(6) 0.012(6) -0.023(5)
N15 0.056(6) 0.053(6) 0.079(8) 0.003(5) 0.006(5) -0.005(5)
N16 0.049(6) 0.055(6) 0.085(8) 0.009(5) 0.003(5) -0.003(5)
N6 0.049(6) 0.065(6) 0.079(8) 0.018(6) -0.008(5) 0.000(5)
O26 0.094(8) 0.091(7) 0.138(10) 0.017(7) 0.042(7) -0.016(6)
N9 0.054(6) 0.061(7) 0.069(7) -0.001(5) -0.004(5) -0.006(5)
N8 0.049(6) 0.062(6) 0.092(8) 0.005(6) 0.001(5) -0.004(5)
O21 0.103(8) 0.077(7) 0.082(7) 0.002(5) 0.020(6) -0.014(5)
O11 0.092(8) 0.111(9) 0.178(13) 0.073(9) -0.018(8) -0.009(7)
N12 0.058(6) 0.070(7) 0.085(8) 0.017(6) 0.011(6) -0.001(5)
N5 0.050(6) 0.067(7) 0.078(8) 0.020(6) -0.002(6) 0.000(5)
N24 0.071(7) 0.069(7) 0.079(8) 0.013(6) 0.001(6) 0.004(6)
N3 0.067(7) 0.067(7) 0.068(8) 0.012(6) -0.001(6) -0.003(6)
N2 0.064(7) 0.067(7) 0.071(8) 0.020(6) 0.002(6) -0.002(6)
N13 0.055(6) 0.077(7) 0.079(8) 0.022(6) 0.001(6) -0.009(5)
O15 0.122(10) 0.085(8) 0.155(12) 0.053(8) -0.030(8) -0.008(7)
O25 0.072(7) 0.104(8) 0.146(11) 0.016(7) 0.026(7) -0.015(6)
O16 0.085(9) 0.129(10) 0.196(15) 0.055(10) -0.039(9) -0.003(8)
N18 0.051(7) 0.076(8) 0.077(8) 0.008(6) -0.002(6) -0.007(6)
O23 0.075(8) 0.125(10) 0.175(13) 0.060(9) -0.018(8) -0.036(7)
O12 0.073(8) 0.116(9) 0.216(16) 0.067(9) 0.013(8) -0.024(7)
O28 0.057(7) 0.114(9) 0.170(12) 0.031(8) -0.002(7) 0.013(6)
O24 0.114(9) 0.102(8) 0.143(11) 0.057(8) -0.045(8) -0.014(7)
N19 0.051(7) 0.075(8) 0.095(9) 0.021(7) -0.008(6) -0.001(6)
C66 0.055(7) 0.048(7) 0.059(8) 0.002(6) -0.006(6) -0.004(5)
O19 0.119(10) 0.101(8) 0.116(9) 0.014(7) 0.001(8) 0.039(7)
C63 0.054(7) 0.058(7) 0.067(9) 0.012(6) -0.006(6) -0.003(6)
C36 0.055(7) 0.050(7) 0.062(8) 0.003(6) -0.003(6) 0.002(6)
C69 0.054(7) 0.059(8) 0.062(8) -0.001(6) -0.008(6) -0.004(6)
C24 0.054(8) 0.063(8) 0.055(8) 0.000(6) -0.008(6) -0.009(6)
N22 0.074(8) 0.078(8) 0.077(8) 0.002(6) 0.007(6) -0.009(6)
C39 0.050(7) 0.056(7) 0.065(8) 0.008(6) -0.002(6) -0.003(6)
O7 0.166(13) 0.096(9) 0.140(11) -0.013(8) -0.058(10) 0.048(9)
C55 0.061(8) 0.060(7) 0.063(8) 0.002(6) -0.007(6) -0.005(6)
C61 0.058(7) 0.055(7) 0.065(8) 0.015(6) 0.003(6) -0.003(6)
C67 0.058(8) 0.050(7) 0.082(10) 0.013(6) 0.002(7) -0.005(6)
C31 0.061(8) 0.062(7) 0.066(9) 0.001(6) -0.003(6) -0.009(6)
O27 0.081(8) 0.161(11) 0.148(11) 0.004(9) -0.046(8) 0.032(8)
N21 0.064(8) 0.114(10) 0.082(9) -0.022(8) -0.005(7) -0.002(7)
C40 0.053(7) 0.058(7) 0.057(8) 0.002(6) -0.009(6) -0.005(6)
O20 0.140(11) 0.077(7) 0.118(10) 0.029(7) 0.010(8) 0.006(7)
C68 0.048(7) 0.060(8) 0.086(10) 0.016(7) 0.009(6) -0.003(6)
C70 0.055(7) 0.053(7) 0.062(8) -0.005(6) -0.005(6) -0.001(6)
N14 0.087(10) 0.076(9) 0.103(10) 0.019(7) -0.016(8) 0.000(7)
C21 0.052(7) 0.061(8) 0.062(8) -0.005(6) -0.002(6) -0.009(6)
C62 0.057(7) 0.055(7) 0.076(9) 0.014(6) -0.002(6) -0.001(6)
N23 0.074(8) 0.101(9) 0.074(8) 0.007(7) -0.022(7) 0.014(7)
N7 0.073(9) 0.075(8) 0.115(11) 0.026(7) -0.005(8) -0.016(7)
C51 0.058(8) 0.052(7) 0.063(8) 0.000(6) 0.006(6) 0.000(6)
C85 0.056(8) 0.061(8) 0.075(9) 0.007(7) -0.007(7) -0.006(6)
C65 0.052(7) 0.062(8) 0.079(10) 0.005(7) 0.003(6) -0.008(6)
C37 0.065(8) 0.065(8) 0.071(9) 0.021(7) -0.015(7) -0.004(6)
C48 0.063(8) 0.054(7) 0.084(10) 0.011(7) -0.006(7) -0.007(6)
N20 0.093(10) 0.079(8) 0.093(10) 0.023(7) -0.028(8) -0.022(7)
C9 0.071(9) 0.066(8) 0.058(9) 0.014(7) -0.009(7) -0.006(7)
C34 0.062(8) 0.055(7) 0.077(9) 0.015(7) -0.009(7) 0.002(6)
C45 0.049(7) 0.061(8) 0.079(9) 0.001(7) -0.005(6) -0.003(6)
C35 0.050(7) 0.065(8) 0.083(10) 0.017(7) -0.005(7) 0.003(6)
C25 0.056(7) 0.066(8) 0.055(8) -0.006(6) -0.012(6) -0.004(6)
C10 0.073(9) 0.070(9) 0.053(8) 0.004(6) -0.015(7) -0.008(7)
C33 0.056(8) 0.051(7) 0.078(9) 0.013(6) -0.009(7) -0.007(6)
C44 0.055(8) 0.059(8) 0.082(10) 0.011(7) -0.010(7) -0.005(6)
C47 0.061(8) 0.054(7) 0.088(10) -0.001(7) -0.001(7) 0.003(6)
C3 0.067(8) 0.055(7) 0.072(9) 0.010(6) -0.006(7) -0.008(6)
C1 0.073(9) 0.059(8) 0.084(10) 0.007(7) -0.006(7) -0.001(7)
C22 0.060(8) 0.058(8) 0.098(11) 0.002(7) -0.005(7) -0.006(6)
O4 0.136(12) 0.134(11) 0.137(13) -0.028(9) -0.015(10) 0.047(10)
O8 0.171(14) 0.073(8) 0.164(14) 0.011(8) -0.049(11) -0.016(8)
C81 0.063(8) 0.068(8) 0.053(8) -0.001(6) -0.002(6) -0.013(6)
C64 0.061(8) 0.054(7) 0.083(10) 0.016(7) 0.000(7) -0.002(6)
C75 0.065(8) 0.061(8) 0.080(10) 0.003(7) -0.003(7) 0.000(6)
C6 0.066(8) 0.064(8) 0.057(8) 0.009(6) -0.003(6) -0.002(6)
C58 0.077(9) 0.059(8) 0.068(9) 0.005(7) -0.007(7) -0.005(7)
C4 0.056(8) 0.077(9) 0.089(11) 0.019(8) 0.001(7) -0.002(7)
C84 0.057(8) 0.074(9) 0.065(9) 0.004(7) -0.004(7) -0.008(7)
C89 0.061(8) 0.070(8) 0.074(9) 0.009(7) -0.019(7) -0.006(7)
C76 0.069(8) 0.054(7) 0.064(9) 0.005(6) -0.009(7) -0.010(6)
C43 0.061(8) 0.055(7) 0.076(9) 0.007(6) -0.009(7) -0.008(6)
N17 0.112(11) 0.070(8) 0.073(9) 0.008(7) -0.001(8) 0.013(8)
C5 0.067(9) 0.067(8) 0.080(10) 0.018(7) 0.006(7) -0.009(7)
C90 0.050(7) 0.078(9) 0.082(10) 0.004(8) -0.013(7) -0.001(6)
C54 0.061(9) 0.069(8) 0.070(9) 0.007(7) -0.002(7) -0.007(7)
O3 0.173(14) 0.082(8) 0.164(13) -0.002(9) -0.049(11) 0.026(9)
C18 0.069(9) 0.054(8) 0.078(10) -0.016(7) -0.010(7) 0.001(7)
C2 0.066(9) 0.061(8) 0.096(11) 0.017(7) -0.004(8) -0.003(7)
C46 0.071(9) 0.060(8) 0.086(10) 0.003(7) 0.018(7) -0.001(7)
C8 0.059(8) 0.065(8) 0.078(10) 0.007(7) -0.004(7) -0.011(6)
C23 0.056(8) 0.063(8) 0.108(12) -0.011(8) -0.007(8) -0.003(7)
C53 0.053(8) 0.065(8) 0.094(11) 0.004(7) -0.008(7) -0.006(6)
C49 0.052(8) 0.069(8) 0.098(11) 0.007(8) -0.009(7) -0.015(6)
C19 0.071(9) 0.056(8) 0.086(10) -0.002(7) 0.004(7) -0.004(7)
C82 0.057(8) 0.094(10) 0.075(10) 0.015(8) 0.000(7) -0.012(7)
C52 0.054(8) 0.058(8) 0.094(11) 0.008(7) -0.001(7) -0.004(6)
C56 0.065(9) 0.066(8) 0.083(10) 0.017(7) -0.005(7) -0.015(7)
C38 0.054(8) 0.073(9) 0.096(11) 0.025(8) -0.018(7) -0.008(6)
C26 0.065(8) 0.064(8) 0.078(10) -0.002(7) -0.015(7) -0.006(7)
C73 0.084(10) 0.055(8) 0.059(9) -0.001(6) -0.006(7) 0.007(7)
C74 0.082(10) 0.064(9) 0.073(10) 0.009(7) 0.001(8) -0.008(7)
C32 0.068(9) 0.069(8) 0.088(11) 0.023(8) -0.010(8) -0.010(7)
C7 0.060(8) 0.064(8) 0.079(10) 0.008(7) -0.007(7) -0.005(6)
C50 0.058(8) 0.066(8) 0.083(10) 0.006(7) -0.012(7) -0.002(6)
C42 0.048(8) 0.088(10) 0.132(14) 0.033(10) -0.001(8) -0.008(7)
C88 0.068(9) 0.065(8) 0.085(10) 0.015(7) -0.025(8) -0.010(7)
C78 0.058(8) 0.086(10) 0.067(9) -0.012(8) 0.008(7) -0.019(7)
C20 0.059(8) 0.070(9) 0.087(10) -0.003(7) 0.010(7) -0.008(7)
C57 0.061(8) 0.076(9) 0.088(11) 0.014(8) -0.007(7) -0.012(7)
C80 0.075(9) 0.079(10) 0.072(10) -0.001(8) 0.005(7) -0.008(7)
C72 0.071(9) 0.065(9) 0.085(10) -0.002(7) 0.000(8) 0.013(7)
C60 0.058(8) 0.073(9) 0.090(11) 0.020(8) 0.003(7) -0.015(7)
C77 0.173(17) 0.056(8) 0.048(9) -0.005(7) 0.011(9) -0.010(9)
C28 0.102(12) 0.064(9) 0.077(11) -0.004(8) -0.039(9) 0.000(9)
C59 0.076(10) 0.060(8) 0.091(11) 0.018(7) -0.003(8) -0.010(7)
C71 0.058(8) 0.069(9) 0.083(10) -0.001(7) 0.005(7) -0.003(6)
C30 0.064(8) 0.075(9) 0.074(10) -0.007(7) -0.011(7) 0.000(7)
C27 0.084(10) 0.071(9) 0.079(10) 0.006(7) -0.024(8) -0.011(8)
C41 0.049(8) 0.085(10) 0.126(14) 0.037(9) -0.015(8) 0.000(7)
C16 0.108(12) 0.066(9) 0.071(10) -0.010(7) -0.017(9) 0.010(8)
C93 0.062(10) 0.089(11) 0.108(13) -0.001(10) 0.005(9) 0.004(9)
C79 0.115(13) 0.067(9) 0.063(10) 0.004(7) -0.002(9) -0.011(9)
C15 0.085(10) 0.073(9) 0.067(9) 0.011(7) 0.003(8) 0.004(8)
C17 0.097(11) 0.060(8) 0.077(10) -0.003(7) 0.000(8) 0.011(8)
C87 0.052(8) 0.104(12) 0.144(16) 0.045(11) -0.019(9) -0.017(8)
C83 0.072(9) 0.085(10) 0.074(10) 0.011(8) -0.002(8) -0.006(8)
C86 0.046(8) 0.091(11) 0.139(15) 0.045(10) -0.018(8) -0.005(7)
C102 0.071(10) 0.073(10) 0.108(13) 0.018(9) 0.009(9) -0.004(8)
C11 0.080(10) 0.075(10) 0.092(11) 0.011(8) -0.006(8) -0.009(8)
N4 0.144(15) 0.088(11) 0.097(12) -0.012(9) -0.045(11) 0.024(12)
C13 0.097(12) 0.080(11) 0.078(11) -0.011(9) -0.026(10) 0.009(9)
N10 0.135(15) 0.073(10) 0.102(12) -0.009(8) -0.049(11) 0.013(10)
C29 0.080(10) 0.080(10) 0.088(11) -0.019(8) -0.024(9) 0.018(8)
C12 0.106(13) 0.066(10) 0.105(14) 0.010(9) -0.025(11) -0.010(9)
C100 0.082(11) 0.126(14) 0.097(12) -0.009(10) -0.015(9) 0.021(10)
C95 0.134(17) 0.126(16) 0.142(18) 0.039(14) -0.012(14) 0.026(13)
C94 0.094(12) 0.113(13) 0.094(13) -0.006(10) 0.020(9) -0.030(10)
C96 0.087(12) 0.068(10) 0.110(14) 0.005(9) 0.009(10) -0.009(9)
C14 0.097(11) 0.090(11) 0.077(11) 0.006(9) 0.000(9) 0.013(9)
C91 0.096(13) 0.161(18) 0.141(18) -0.054(15) 0.026(12) -0.058(12)
C101 0.122(14) 0.082(11) 0.126(15) 0.024(10) 0.015(12) -0.022(10)
C99 0.120(16) 0.106(14) 0.133(17) -0.006(12) -0.013(14) 0.007(12)
C92 0.142(19) 0.22(2) 0.122(17) -0.025(17) -0.051(15) 0.077(18)
C97 0.123(18) 0.31(3) 0.16(2) -0.10(2) -0.074(17) 0.07(2)
C98 0.21(3) 0.18(2) 0.15(2) -0.006(19) 0.03(2) -0.07(2)

loop_
_atom_type_symbol
_atom_type_description
_atom_type_scat_dispersion_real
_atom_type_scat_dispersion_imag
_atom_type_scat_source
C C 0.0033 0.0016 'International Tables Vol C Tables 4.2.6.8 and 6.1.1.4'
H H 0.0000 0.0000 'International Tables Vol C Tables 4.2.6.8 and 6.1.1.4'
N N 0.0061 0.0033 'International Tables Vol C Tables 4.2.6.8 and 6.1.1.4'
O O 0.0106 0.0060 'International Tables Vol C Tables 4.2.6.8 and 6.1.1.4'
K K 0.2009 0.2494 'International Tables Vol C Tables 4.2.6.8 and 6.1.1.4'

loop_
_geom_angle_atom_site_label_1
_geom_angle_atom_site_label_2
_geom_angle_atom_site_label_3
_geom_angle
C63 O17 C62 117.4(9)
C46 N11 C76 112.8(9)
C46 N11 C61 109.0(9)
C76 N11 C61 112.2(9)
C48 O13 C47 119.9(10)
C33 O9 C32 118.2(9)
C18 O5 C17 118.3(11)
C3 O1 C2 120.2(10)
C31 N1 C16 114.9(10)
C31 N1 C1 109.6(10)
C16 N1 C1 110.6(10)
C69 N15 C66 127.9(10)
C70 N16 C69 127.9(10)
C39 N6 C40 129.7(9)
C24 N9 C25 128.3(11)
C24 N8 C21 127.9(10)
C77 O21 C78 117.4(12)
C54 N12 C51 126.9(11)
C39 N5 C36 127.2(10)
C102 N24 C101 121.9(13)
C102 N24 C100 120.1(13)
C101 N24 C100 117.9(12)
C9 N3 C10 127.3(12)
C9 N2 C6 124.6(12)
C54 N13 C55 128.9(11)
C84 N18 C81 127.8(11)
C85 N19 C84 128.2(11)
C65 C66 C67 119.0(10)
C65 C66 N15 117.0(11)
C67 C66 N15 124.0(10)
C64 C63 C68 119.2(10)
C64 C63 O17 125.2(10)
C68 C63 O17 115.6(11)
C37 C36 C35 118.5(11)
C37 C36 N5 124.2(10)
C35 C36 N5 117.4(10)
O18 C69 N15 125.1(11)
O18 C69 N16 123.7(11)
N15 C69 N16 111.2(11)
O6 C24 N8 125.4(11)
O6 C24 N9 124.4(12)
N8 C24 N9 110.2(11)
C96 N22 C95 120.0(14)
C96 N22 C94 119.9(13)
C95 N22 C94 120.0(14)
O10 C39 N5 125.2(11)
O10 C39 N6 123.0(11)
N5 C39 N6 111.8(10)
C56 C55 N13 124.1(11)
C56 C55 C60 118.8(11)
N13 C55 C60 117.1(11)
N11 C61 C62 112.4(9)
C68 C67 C66 119.3(11)
N1 C31 C32 117.9(10)
C93 N21 C92 120.6(17)
C93 N21 C91 120.7(15)
C92 N21 C91 118.6(16)
C45 C40 N6 124.5(11)
C45 C40 C41 117.7(12)
N6 C40 C41 117.7(10)
C67 C68 C63 121.5(12)
N16 C70 C75 124.2(11)
N16 C70 C71 117.1(11)
C75 C70 C71 118.6(11)
O15 N14 O16 122.2(13)
O15 N14 C58 119.6(14)
O16 N14 C58 118.2(13)
C20 C21 C22 117.8(11)
C20 C21 N8 117.3(11)
C22 C21 N8 124.9(11)
O17 C62 C61 105.1(9)
C99 N23 C98 119.1(17)
C99 N23 C97 120.9(19)
C98 N23 C97 119.9(19)
O11 N7 O12 122.6(13)
O11 N7 C43 118.9(13)
O12 N7 C43 118.4(12)
C52 C51 C50 118.6(11)
C52 C51 N12 118.2(11)
C50 C51 N12 123.1(11)
N19 C85 C90 124.9(12)
N19 C85 C86 117.6(11)
C90 C85 C86 117.5(12)
C66 C65 C64 121.2(12)
C38 C37 C36 119.9(11)
O13 C48 C49 115.4(11)
O13 C48 C53 124.6(11)
C49 C48 C53 119.9(11)
O23 N20 O24 122.5(13)
O23 N20 C88 119.9(12)
O24 N20 C88 117.6(13)
O2 C9 N2 124.2(12)
O2 C9 N3 122.8(13)
N2 C9 N3 113.0(12)
C33 C34 C35 120.2(11)
C44 C45 C40 120.7(12)
C34 C35 C36 121.3(11)
C26 C25 C30 119.0(12)
C26 C25 N9 125.1(12)
C30 C25 N9 116.0(12)
C15 C10 C11 118.5(13)
C15 C10 N3 124.7(12)
C11 C10 N3 116.8(13)
C34 C33 C38 118.7(11)
C34 C33 O9 124.9(10)
C38 C33 O9 116.4(10)
C43 C44 C45 120.3(11)
O13 C47 C46 107.6(11)
C8 C3 O1 116.1(11)
C8 C3 C4 119.5(11)
O1 C3 C4 124.4(11)
N1 C1 C2 112.9(11)
C23 C22 C21 120.1(12)
C80 C81 C82 119.3(12)
C80 C81 N18 117.5(12)
C82 C81 N18 123.2(12)
C63 C64 C65 119.8(11)
C74 C75 C70 120.1(12)
C5 C6 C7 119.3(11)
C5 C6 N2 117.8(12)
C7 C6 N2 122.9(11)
C59 C58 C57 120.5(12)
C59 C58 N14 119.0(13)
C57 C58 N14 120.5(13)
C3 C4 C5 119.3(12)
O22 C84 N18 125.0(13)
O22 C84 N19 123.1(12)
N18 C84 N19 111.9(11)
C88 C89 C90 119.8(11)
N11 C76 C77 112.2(10)
C44 C43 C42 119.8(12)
C44 C43 N7 121.3(11)
C42 C43 N7 118.9(12)
O20 N17 O19 122.7(13)
O20 N17 C73 119.1(14)
O19 N17 C73 118.3(14)
C6 C5 C4 120.8(12)
C89 C90 C85 121.2(12)
O14 C54 N13 124.2(12)
O14 C54 N12 123.5(12)
N13 C54 N12 112.3(12)
C19 C18 O5 124.5(12)
C19 C18 C23 118.9(11)
O5 C18 C23 116.7(12)
O1 C2 C1 104.8(10)
N11 C46 C47 113.3(11)
C3 C8 C7 121.1(12)
C18 C23 C22 121.9(13)
C48 C53 C52 119.2(11)
C48 C49 C50 120.3(12)
C18 C19 C20 119.5(12)
C83 C82 C81 121.0(13)
C51 C52 C53 121.0(12)
C57 C56 C55 120.0(12)
C37 C38 C33 121.5(11)
C27 C26 C25 120.4(13)
C74 C73 C72 121.8(12)
C74 C73 N17 119.6(13)
C72 C73 N17 118.7(13)
C73 C74 C75 119.7(13)
O9 C32 C31 106.4(10)
C8 C7 C6 119.9(11)
C49 C50 C51 120.9(12)
C41 C42 C43 120.5(13)
C89 C88 C87 120.5(13)
C89 C88 N20 122.0(11)
C87 C88 N20 117.5(13)
C83 C78 C79 120.8(13)
C83 C78 O21 116.6(13)
C79 C78 O21 122.3(13)
C21 C20 C19 121.9(12)
C56 C57 C58 120.1(13)
C81 C80 C79 119.7(13)
C73 C72 C71 118.5(12)
C59 C60 C55 121.2(12)
O21 C77 C76 108.2(12)
C29 C28 C27 120.7(13)
C29 C28 N10 119.1(16)
C27 C28 N10 120.2(16)
C60 C59 C58 119.4(13)
C72 C71 C70 121.3(13)
C29 C30 C25 120.3(14)
C26 C27 C28 119.9(14)
C42 C41 C40 121.0(11)
N1 C16 C17 115.6(11)
O25 C93 N21 125.8(16)
C78 C79 C80 118.9(13)
C14 C15 C10 120.5(14)
O5 C17 C16 107.8(12)
C86 C87 C88 120.1(13)
C82 C83 C78 120.3(14)
C87 C86 C85 120.9(12)
O28 C102 N24 125.4(15)
C12 C11 C10 120.8(15)
O3 N4 O4 124.9(17)
O3 N4 C13 117(2)
O4 N4 C13 118.2(18)
C12 C13 C14 121.3(14)
C12 C13 N4 119.7(17)
C14 C13 N4 119.0(17)
O8 N10 O7 122.8(16)
O8 N10 C28 119.1(18)
O7 N10 C28 118.1(18)
C28 C29 C30 119.8(14)
C13 C12 C11 119.0(15)
O26 C96 N22 124.3(15)
C13 C14 C15 119.9(15)
O27 C99 N23 123.1(19)

loop_
_geom_bond_atom_site_label_1
_geom_bond_atom_site_label_2
_geom_bond_distance
O18 C69 1.209(14)
O17 C63 1.381(13)
O17 C62 1.424(13)
O10 C39 1.209(12)
N11 C46 1.465(15)
N11 C76 1.466(15)
N11 C61 1.470(13)
O13 C48 1.369(14)
O13 C47 1.397(14)
O14 C54 1.222(15)
O6 C24 1.210(14)
O2 C9 1.227(15)
O22 C84 1.210(13)
O9 C33 1.379(14)
O9 C32 1.416(14)
O5 C18 1.372(14)
O5 C17 1.425(16)
O1 C3 1.370(13)
O1 C2 1.400(13)
N1 C31 1.465(15)
N1 C16 1.469(16)
N1 C1 1.470(14)
O29 H29P 0.96(8)
N15 C69 1.368(14)
N15 C66 1.410(13)
N16 C70 1.382(14)
N16 C69 1.385(14)
N6 C39 1.369(15)
N6 C40 1.382(14)
O26 C96 1.218(18)
N9 C24 1.381(15)
N9 C25 1.391(15)
N8 C24 1.368(15)
N8 C21 1.406(14)
O21 C77 1.375(15)
O21 C78 1.403(16)
O11 N7 1.196(13)
N12 C54 1.361(15)
N12 C51 1.413(14)
N5 C39 1.357(14)
N5 C36 1.411(15)
N24 C102 1.326(17)
N24 C101 1.422(18)
N24 C100 1.464(17)
N3 C9 1.374(15)
N3 C10 1.407(16)
N2 C9 1.355(16)
N2 C6 1.423(15)
N13 C54 1.357(15)
N13 C55 1.392(14)
O15 N14 1.205(15)
O25 C93 1.220(18)
O16 N14 1.224(15)
N18 C84 1.350(16)
N18 C81 1.407(16)
O23 N20 1.216(15)
O12 N7 1.216(15)
O28 C102 1.220(17)
O24 N20 1.222(13)
N19 C85 1.376(16)
N19 C84 1.378(16)
C66 C65 1.373(15)
C66 C67 1.392(16)
O19 N17 1.238(16)
C63 C64 1.372(17)
C63 C68 1.376(16)
C36 C37 1.373(16)
C36 C35 1.385(15)
N22 C96 1.329(18)
N22 C95 1.429(18)
N22 C94 1.460(18)
O7 N10 1.217(19)
C55 C56 1.385(17)
C55 C60 1.393(16)
C61 C62 1.504(15)
C67 C68 1.374(15)
C31 C32 1.490(17)
O27 C99 1.25(2)
N21 C93 1.307(17)
N21 C92 1.41(2)
N21 C91 1.48(2)
C40 C45 1.379(15)
C40 C41 1.383(17)
O20 N17 1.215(16)
C70 C75 1.384(17)
C70 C71 1.396(16)
N14 C58 1.449(16)
C21 C20 1.376(17)
C21 C22 1.391(16)
N23 C99 1.32(2)
N23 C98 1.38(2)
N23 C97 1.42(2)
N7 C43 1.449(16)
C51 C52 1.372(16)
C51 C50 1.374(17)
C85 C90 1.396(16)
C85 C86 1.396(17)
C65 C64 1.381(16)
C37 C38 1.370(17)
C48 C49 1.371(16)
C48 C53 1.374(17)
N20 C88 1.453(17)
C34 C33 1.365(16)
C34 C35 1.369(16)
C45 C44 1.366(16)
C25 C26 1.387(17)
C25 C30 1.391(16)
C10 C15 1.371(18)
C10 C11 1.387(18)
C33 C38 1.378(16)
C44 C43 1.357(17)
C47 C46 1.506(16)
C3 C8 1.370(16)
C3 C4 1.384(17)
C1 C2 1.523(16)
C22 C23 1.378(16)
O4 N4 1.23(2)
O8 N10 1.208(19)
C81 C80 1.365(17)
C81 C82 1.385(17)
C75 C74 1.382(16)
C6 C5 1.372(16)
C6 C7 1.382(17)
C58 C59 1.372(17)
C58 C57 1.382(17)
C4 C5 1.393(16)
C89 C88 1.352(17)
C89 C90 1.360(17)
C76 C77 1.546(19)
C43 C42 1.359(16)
N17 C73 1.453(16)
O3 N4 1.22(2)
C18 C19 1.371(17)
C18 C23 1.375(17)
C8 C7 1.376(16)
C53 C52 1.395(16)
C49 C50 1.374(16)
C19 C20 1.399(16)
C82 C83 1.354(18)
C56 C57 1.364(16)
C26 C27 1.369(17)
C73 C74 1.369(18)
C73 C72 1.370(18)
C42 C41 1.353(18)
C88 C87 1.384(17)
C78 C83 1.355(18)
C78 C79 1.375(19)
C80 C79 1.410(19)
C72 C71 1.374(17)
C60 C59 1.355(16)
C28 C29 1.37(2)
C28 C27 1.37(2)
C28 N10 1.457(19)
C30 C29 1.375(18)
C16 C17 1.507(17)
C15 C14 1.366(18)
C87 C86 1.345(18)
C11 C12 1.376(19)
N4 C13 1.48(2)
C13 C12 1.35(2)
C13 C14 1.36(2)

loop_
_platon_squeeze_void_nr
_platon_squeeze_void_average_x
_platon_squeeze_void_average_y
_platon_squeeze_void_average_z
_platon_squeeze_void_volume
_platon_squeeze_void_count_electrons
_platon_squeeze_void_content
1 -0.007 0.500 0.000 362 53 ' '
